data_4125669
loop_
_publ_author_name
'Sigwalt, David'
'\<Sekutor, Marina'
'Cao, Liping'
'Zavalij, Peter Y.'
'Hosta\<s, Ji\<r\'i'
'Ajani, Haresh'
'Hobza, Pavel'
'Mlinari\'c-Majerski, Kata'
'Glaser, Robert'
'Isaacs, Lyle'

_publ_section_title
;
 Unraveling the Structure-Affinity Relationship between Cucurbit[n]urils
 (n = 7, 8) and Cationic Diamondoids.
;
_journal_issue 8
_journal_name_full 'Journal of the American Chemical Society'
_journal_page_first 3249
_journal_page_last 3258
_journal_paper_doi 10.1021/jacs.7b00056
_journal_volume 139
_journal_year 2017
_chemical_absolute_configuration ad
_chemical_formula_moiety ' Na2, (C42 H42 N28 O14)3, (C13 H24 N)5, I5, 56.75(H2 O)'
_chemical_formula_sum 'C165 H311.5 I5 N87 Na2 O98.75'
_chemical_formula_weight 5774.97
_chemical_name_systematic Na2[CB7@adm]3I5.57H2O
_space_group_crystal_system cubic
_space_group_IT_number 197
_space_group_name_Hall 'I 2 2 3'
_space_group_name_H-M_alt 'I 2 3'
_symmetry_cell_setting cubic
_symmetry_space_group_name_Hall 'I 2 2 3'
_symmetry_space_group_name_H-M 'I 2 3'
_atom_sites_solution_hydrogens geom
_atom_sites_solution_primary direct
_atom_sites_solution_secondary difmap
_audit_creation_method 'SHELXL-2014 & ZCIF'
_cell_angle_alpha 90
_cell_angle_beta 90
_cell_angle_gamma 90
_cell_formula_units_Z 8
_cell_length_a 38.267(3)
_cell_length_b 38.267(3)
_cell_length_c 38.267(3)
_cell_measurement_reflns_used 42306
_cell_measurement_temperature 150(2)
_cell_measurement_theta_max 21.4
_cell_measurement_theta_min 2.3
_cell_volume 56037(8)
_computing_cell_refinement Apex2
_computing_data_collection 'Apex2 (Bruker, 2010)'
_computing_data_reduction 'Apex2, Saint'
_computing_molecular_graphics 'XSHEL (Bruker, 2004)'
_computing_publication_material 'Apex2, SHELXL-2014, Platon (Spek, 1990)'
_computing_structure_refinement 'ShelXL-2014 (Sheldrick, 2014)'
_computing_structure_solution 'ShelXS-97 (Sheldrick, 2008)'
_diffrn_ambient_temperature 150(2)
_diffrn_detector 'CCD area detector'
_diffrn_detector_area_resol_mean 8.333
_diffrn_measured_fraction_theta_full 0.999
_diffrn_measured_fraction_theta_max 0.999
_diffrn_measurement_device_type 'Bruker Smart Apex II CCD'
_diffrn_measurement_method '\f and \w scans'
_diffrn_measurement_specimen_support 'MiTeGen loop'
_diffrn_orient_matrix_type standard
_diffrn_orient_matrix_UB_11 0.0164851
_diffrn_orient_matrix_UB_12 -0.0008206
_diffrn_orient_matrix_UB_13 0.0202970
_diffrn_orient_matrix_UB_21 -0.0016097
_diffrn_orient_matrix_UB_22 -0.0261006
_diffrn_orient_matrix_UB_23 0.0002508
_diffrn_orient_matrix_UB_31 0.0202491
_diffrn_orient_matrix_UB_32 -0.0013973
_diffrn_orient_matrix_UB_33 -0.0165035
_diffrn_radiation_monochromator graphite
_diffrn_radiation_type MoK\a
_diffrn_radiation_wavelength 0.71073
_diffrn_reflns_av_R_equivalents 0.0720
_diffrn_reflns_av_unetI/netI 0.0299
_diffrn_reflns_Laue_measured_fraction_full 0.999
_diffrn_reflns_Laue_measured_fraction_max 0.999
_diffrn_reflns_limit_h_max 46
_diffrn_reflns_limit_h_min -46
_diffrn_reflns_limit_k_max 44
_diffrn_reflns_limit_k_min -46
_diffrn_reflns_limit_l_max 46
_diffrn_reflns_limit_l_min -46
_diffrn_reflns_number 267015
_diffrn_reflns_point_group_measured_fraction_full 0.999
_diffrn_reflns_point_group_measured_fraction_max 0.999
_diffrn_reflns_theta_full 25.416
_diffrn_reflns_theta_max 25.416
_diffrn_reflns_theta_min 1.843
_diffrn_source 'sealed tube'
_exptl_absorpt_coefficient_mu 0.655
_exptl_absorpt_correction_T_max 0.889
_exptl_absorpt_correction_T_min 0.776
_exptl_absorpt_correction_type multi-scan
_exptl_absorpt_process_details 'SADABS (Sheldrick, 2008)'
_exptl_crystal_colour colourless
_exptl_crystal_density_diffrn 1.369
_exptl_crystal_density_method 'not measured'
_exptl_crystal_description prism
_exptl_crystal_F_000 23900
_exptl_crystal_id 'Isaacs 9-142d'
_exptl_crystal_size_max 0.41
_exptl_crystal_size_mid 0.32
_exptl_crystal_size_min 0.18
_refine_diff_density_max 0.565
_refine_diff_density_min -0.543
_refine_diff_density_rms 0.072
_refine_ls_abs_structure_details
;
 Flack x determined using 5694 quotients [(I+)-(I-)]/[(I+)+(I-)]
 (Parsons, Flack and Wagner, Acta Cryst. B69 (2013) 249-259).
;
_refine_ls_abs_structure_Flack 0.015(5)
_refine_ls_extinction_method none
_refine_ls_goodness_of_fit_ref 1.145
_refine_ls_hydrogen_treatment constr
_refine_ls_matrix_type full
_refine_ls_number_parameters 1312
_refine_ls_number_reflns 17251
_refine_ls_number_restraints 1341
_refine_ls_restrained_S_all 1.156
_refine_ls_R_factor_all 0.0832
_refine_ls_R_factor_gt 0.0666
_refine_ls_shift/su_max 0.001
_refine_ls_shift/su_mean 0.000
_refine_ls_structure_factor_coef Fsqd
_refine_ls_weighting_details 'w=1/[\s^2^(Fo^2^)+(0.0500P)^2^+199.0000P] where P=(Fo^2^+2Fc^2^)/3'
_refine_ls_weighting_scheme calc
_refine_ls_wR_factor_gt 0.1525
_refine_ls_wR_factor_ref 0.1618
_reflns_Friedel_coverage 0.908
_reflns_Friedel_fraction_full 0.999
_reflns_Friedel_fraction_max 0.999
_reflns_number_gt 14187
_reflns_number_total 17251
_reflns_threshold_expression 'I > 2\s(I)'
_cod_data_source_file ja7b00056_si_004.cif
_cod_data_source_block 2563
_cod_depositor_comments
;
The following automatic conversions were performed:

'_symmetry_cell_setting' value 'Cubic' changed to 'cubic' according
to
/home/data/users/saulius/crontab/automatic-downloads/current/ACS/lib/dictionaries/cif_core.dic
dictionary named 'cif_core.dic' version 2.4.2 from 2011-04-26.

Automatic conversion script
Id: cif_fix_values 4973 2017-02-22 13:04:09Z antanas 
;
_cod_original_cell_volume 56035(11)
_cod_original_sg_symbol_H-M I23
_cod_original_formula_sum 'C165 H311.50 I5 N87 Na2 O98.75'
_cod_database_code 4125669
_shelx_shelxl_version_number 2014/7
_shelx_space_group_comment
;
The symmetry employed for this shelxl refinement is uniquely defined
by the following loop, which should always be used as a source of
symmetry information in preference to the above space-group names.
They are only intended as comments.
;
_shelx_estimated_absorpt_t_min 0.775
_shelx_estimated_absorpt_t_max 0.891

loop_
_space_group_symop_operation_xyz
'x, y, z'
'-x, -y, z'
'-x, y, -z'
'x, -y, -z'
'z, x, y'
'z, -x, -y'
'-z, -x, y'
'-z, x, -y'
'y, z, x'
'-y, z, -x'
'y, -z, -x'
'-y, -z, x'
'x+1/2, y+1/2, z+1/2'
'-x+1/2, -y+1/2, z+1/2'
'-x+1/2, y+1/2, -z+1/2'
'x+1/2, -y+1/2, -z+1/2'
'z+1/2, x+1/2, y+1/2'
'z+1/2, -x+1/2, -y+1/2'
'-z+1/2, -x+1/2, y+1/2'
'-z+1/2, x+1/2, -y+1/2'
'y+1/2, z+1/2, x+1/2'
'-y+1/2, z+1/2, -x+1/2'
'y+1/2, -z+1/2, -x+1/2'
'-y+1/2, -z+1/2, x+1/2'

loop_
_atom_site_label
_atom_site_type_symbol
_atom_site_fract_x
_atom_site_fract_y
_atom_site_fract_z
_atom_site_U_iso_or_equiv
_atom_site_adp_type
_atom_site_occupancy
_atom_site_site_symmetry_order
_atom_site_calc_flag
_atom_site_refinement_flags_posn
_atom_site_refinement_flags_adp
_atom_site_refinement_flags_occupancy
_atom_site_disorder_assembly
_atom_site_disorder_group
N10 N 0.78540(15) 0.90453(15) 0.31979(15) 0.0362(13) Uani 1 1 d . . . . .
C11 C 0.79942(18) 0.89296(17) 0.28670(19) 0.0343(15) Uani 1 1 d . . . . .
H11 H 0.8254 0.8958 0.2859 0.041 Uiso 1 1 calc R U . . .
N12 N 0.78915(14) 0.85846(14) 0.27631(15) 0.0332(13) Uani 1 1 d . . . . .
C13 C 0.76356(17) 0.93221(17) 0.3157(2) 0.0347(16) Uani 1 1 d . . . . .
O13 O 0.74956(14) 0.94870(13) 0.33977(14) 0.0459(13) Uani 1 1 d . . . . .
C14 C 0.76871(17) 0.85845(17) 0.24655(18) 0.0315(15) Uani 1 1 d . . . . .
O14 O 0.75937(13) 0.83211(12) 0.23066(12) 0.0372(11) Uani 1 1 d . . . . .
N15 N 0.75942(16) 0.93933(15) 0.28098(17) 0.0405(15) Uani 1 1 d . . . . .
C16 C 0.78116(18) 0.91699(18) 0.25948(19) 0.0355(16) Uani 1 1 d . . . . .
H16 H 0.7985 0.9308 0.2456 0.043 Uiso 1 1 calc R U . . .
N17 N 0.76180(15) 0.89250(14) 0.23758(15) 0.0345(13) Uani 1 1 d . . . . .
C18 C 0.74518(19) 0.97187(17) 0.2680(2) 0.0394(17) Uani 1 1 d . . . . .
H18A H 0.7624 0.9827 0.2521 0.047 Uiso 1 1 calc R U . . .
H18B H 0.7417 0.9880 0.2879 0.047 Uiso 1 1 calc R U . . .
C19 C 0.74602(19) 0.90245(19) 0.20488(19) 0.0371(16) Uani 1 1 d . . . . .
H19A H 0.7625 0.9178 0.1922 0.045 Uiso 1 1 calc R U . . .
H19B H 0.7426 0.8812 0.1906 0.045 Uiso 1 1 calc R U . . .
N20 N 0.71214(16) 0.96803(15) 0.24939(17) 0.0411(15) Uani 1 1 d . . . . .
C21 C 0.70989(19) 0.95781(17) 0.2128(2) 0.0372(16) Uani 1 1 d . . . . .
H21 H 0.7262 0.9714 0.1975 0.045 Uiso 1 1 calc R U . . .
N22 N 0.71329(16) 0.92004(14) 0.20785(16) 0.0375(14) Uani 1 1 d . . . . .
C23 C 0.68112(19) 0.98097(17) 0.2626(2) 0.0388(17) Uani 1 1 d . . . . .
O23 O 0.67703(13) 0.99342(12) 0.29137(14) 0.0420(12) Uani 1 1 d . . . . .
C24 C 0.68306(18) 0.90526(17) 0.19650(18) 0.0337(15) Uani 1 1 d . . . . .
O24 O 0.67862(13) 0.87474(12) 0.18801(14) 0.0424(12) Uani 1 1 d . . . . .
N25 N 0.65704(16) 0.97901(15) 0.23616(18) 0.0406(15) Uani 1 1 d . . . . .
C26 C 0.67088(18) 0.96443(17) 0.20379(19) 0.0350(16) Uani 1 1 d . . . . .
H26 H 0.6683 0.9812 0.1839 0.042 Uiso 1 1 calc R U . . .
N27 N 0.65756(15) 0.93033(14) 0.19500(17) 0.0376(14) Uani 1 1 d . . . . .
C28 C 0.62175(19) 0.99194(18) 0.2401(2) 0.045(2) Uani 1 1 d . . . . .
H28A H 0.6209 1.0079 0.2605 0.054 Uiso 1 1 calc R U . . .
H28B H 0.6155 1.0057 0.2191 0.054 Uiso 1 1 calc R U . . .
C29 C 0.62498(19) 0.92468(18) 0.1770(2) 0.0401(17) Uani 1 1 d . . . . .
H29A H 0.6273 0.9039 0.1617 0.048 Uiso 1 1 calc R U . . .
H29B H 0.6201 0.9451 0.1618 0.048 Uiso 1 1 calc R U . . .
N30 N 0.59617(17) 0.96457(15) 0.24496(18) 0.0423(15) Uani 1 1 d . . . . .
C31 C 0.57764(19) 0.94852(19) 0.2166(2) 0.0418(19) Uani 1 1 d . . . . .
H31 H 0.5698 0.9661 0.1989 0.050 Uiso 1 1 calc R U . . .
N32 N 0.59590(16) 0.91955(15) 0.20043(18) 0.0417(15) Uani 1 1 d . . . . .
C33 C 0.5789(2) 0.96049(18) 0.2763(2) 0.045(2) Uani 1 1 d . . . . .
O33 O 0.58701(14) 0.97443(15) 0.30401(16) 0.0544(15) Uani 1 1 d . . . . .
C34 C 0.57943(18) 0.88827(18) 0.2048(2) 0.0370(17) Uani 1 1 d . . . . .
O34 O 0.58772(12) 0.86044(12) 0.19180(13) 0.0360(11) Uani 1 1 d . . . . .
N35 N 0.55131(16) 0.93865(17) 0.27137(18) 0.0456(16) Uani 1 1 d . . . . .
C36 C 0.5463(2) 0.93029(19) 0.2347(2) 0.0427(18) Uani 1 1 d . . . . .
H36 H 0.5235 0.9393 0.2258 0.051 Uiso 1 1 calc R U . . .
N37 N 0.55098(15) 0.89354(16) 0.22656(18) 0.0418(15) Uani 1 1 d . . . . .
C38 C 0.5233(2) 0.9354(2) 0.2969(2) 0.051(2) Uani 1 1 d . . . . .
H38A H 0.5269 0.9530 0.3156 0.062 Uiso 1 1 calc R U . . .
H38B H 0.5007 0.9408 0.2853 0.062 Uiso 1 1 calc R U . . .
C39 C 0.52577(19) 0.8669(2) 0.2337(2) 0.0409(18) Uani 1 1 d . . . . .
H39A H 0.5302 0.8468 0.2181 0.049 Uiso 1 1 calc R U . . .
H39B H 0.5022 0.8761 0.2283 0.049 Uiso 1 1 calc R U . . .
N40 N 0.52119(15) 0.9020(2) 0.31221(18) 0.0508(18) Uani 1 1 d . . . . .
C41 C 0.50539(19) 0.8713(2) 0.2959(2) 0.045(2) Uani 1 1 d . . . . .
H41 H 0.4814 0.8766 0.2871 0.054 Uiso 1 1 calc R U . . .
N42 N 0.52661(15) 0.85522(17) 0.26938(17) 0.0429(15) Uani 1 1 d . . . . .
C43 C 0.5310(2) 0.8950(3) 0.3465(2) 0.052(2) Uani 1 1 d . . . . .
O43 O 0.54362(15) 0.91628(17) 0.36692(16) 0.0601(17) Uani 1 1 d . . . . .
C44 C 0.53461(18) 0.8207(2) 0.2775(2) 0.0421(18) Uani 1 1 d . . . . .
O44 O 0.55014(12) 0.80020(14) 0.25831(13) 0.0416(12) Uani 1 1 d . . . . .
N45 N 0.52459(17) 0.8603(2) 0.35339(18) 0.056(2) Uani 1 1 d . . . . .
C46 C 0.5045(2) 0.8433(2) 0.3251(2) 0.052(2) Uani 1 1 d . . . . .
H46 H 0.4800 0.8379 0.3325 0.063 Uiso 1 1 calc R U . . .
N47 N 0.52154(16) 0.81333(18) 0.30968(17) 0.0471(16) Uani 1 1 d . . . . .
C48 C 0.5243(2) 0.8467(3) 0.3888(2) 0.063(3) Uani 1 1 d . . . . .
H48A H 0.5279 0.8662 0.4053 0.075 Uiso 1 1 calc R U . . .
H48B H 0.5010 0.8364 0.3936 0.075 Uiso 1 1 calc R U . . .
C49 C 0.5224(2) 0.7791(2) 0.3250(2) 0.050(2) Uani 1 1 d . . . . .
H49A H 0.5259 0.7617 0.3061 0.060 Uiso 1 1 calc R U . . .
H49B H 0.4994 0.7743 0.3359 0.060 Uiso 1 1 calc R U . . .
N50 N 0.55071(18) 0.8204(2) 0.39511(17) 0.0557(19) Uani 1 1 d . . . . .
C51 C 0.5452(2) 0.7835(3) 0.3877(2) 0.059(3) Uani 1 1 d . . . . .
H51 H 0.5224 0.7749 0.3973 0.071 Uiso 1 1 calc R U . . .
N52 N 0.54924(18) 0.7745(2) 0.35082(17) 0.0512(17) Uani 1 1 d . . . . .
C53 C 0.5779(2) 0.8255(3) 0.4179(2) 0.052(2) Uani 1 1 d . . . . .
O53 O 0.58628(15) 0.85261(17) 0.43181(15) 0.0570(16) Uani 1 1 d . . . . .
C54 C 0.5778(2) 0.7542(2) 0.3453(2) 0.0438(18) Uani 1 1 d . . . . .
O54 O 0.58584(14) 0.73917(15) 0.31759(14) 0.0499(14) Uani 1 1 d . . . . .
N55 N 0.59415(18) 0.7937(2) 0.42313(16) 0.0513(18) Uani 1 1 d . . . . .
C56 C 0.5770(2) 0.7650(3) 0.4055(2) 0.055(2) Uani 1 1 d . . . . .
H56 H 0.5694 0.7465 0.4222 0.067 Uiso 1 1 calc R U . . .
N57 N 0.59570(18) 0.7507(2) 0.37597(16) 0.0514(17) Uani 1 1 d . . . . .
C58 C 0.6201(2) 0.7877(3) 0.44977(19) 0.051(2) Uani 1 1 d . . . . .
H58A H 0.6135 0.7665 0.4631 0.061 Uiso 1 1 calc R U . . .
H58B H 0.6199 0.8077 0.4662 0.061 Uiso 1 1 calc R U . . .
C59 C 0.6238(2) 0.7262(2) 0.3794(2) 0.050(2) Uani 1 1 d . . . . .
H59A H 0.6260 0.7129 0.3573 0.060 Uiso 1 1 calc R U . . .
H59B H 0.6179 0.7093 0.3981 0.060 Uiso 1 1 calc R U . . .
N60 N 0.65586(16) 0.78318(18) 0.43632(16) 0.0428(15) Uani 1 1 d . . . . .
C61 C 0.6687(2) 0.7503(2) 0.42243(19) 0.0425(18) Uani 1 1 d . . . . .
H61 H 0.6637 0.7306 0.4388 0.051 Uiso 1 1 calc R U . . .
N62 N 0.65736(16) 0.74211(17) 0.38753(15) 0.0405(15) Uani 1 1 d . . . . .
C63 C 0.68176(19) 0.8072(2) 0.44028(18) 0.0384(17) Uani 1 1 d . . . . .
O63 O 0.67831(13) 0.83682(14) 0.45219(13) 0.0449(13) Uani 1 1 d . . . . .
C64 C 0.68519(19) 0.74065(17) 0.36415(18) 0.0357(16) Uani 1 1 d . . . . .
O64 O 0.68369(13) 0.73204(13) 0.33353(12) 0.0401(12) Uani 1 1 d . . . . .
N65 N 0.71229(16) 0.79252(15) 0.42994(15) 0.0378(14) Uani 1 1 d . . . . .
C66 C 0.7083(2) 0.75645(19) 0.41889(18) 0.0401(17) Uani 1 1 d . . . . .
H66 H 0.7220 0.7401 0.4340 0.048 Uiso 1 1 calc R U . . .
N67 N 0.71472(15) 0.75018(16) 0.38209(15) 0.0360(13) Uani 1 1 d . . . . .
C68 C 0.74576(19) 0.8093(2) 0.43289(18) 0.0387(17) Uani 1 1 d . . . . .
H68A H 0.7433 0.8299 0.4484 0.046 Uiso 1 1 calc R U . . .
H68B H 0.7622 0.7929 0.4443 0.046 Uiso 1 1 calc R U . . .
C69 C 0.74943(19) 0.74462(19) 0.36813(18) 0.0365(16) Uani 1 1 d . . . . .
H69A H 0.7641 0.7338 0.3865 0.044 Uiso 1 1 calc R U . . .
H69B H 0.7478 0.7278 0.3486 0.044 Uiso 1 1 calc R U . . .
N70 N 0.76074(14) 0.82052(14) 0.40057(14) 0.0324(12) Uani 1 1 d . . . . .
C71 C 0.78438(17) 0.79924(18) 0.37974(17) 0.0323(15) Uani 1 1 d . . . . .
H71 H 0.8022 0.7871 0.3944 0.039 Uiso 1 1 calc R U . . .
N72 N 0.76645(15) 0.77515(14) 0.35599(14) 0.0335(13) Uani 1 1 d . . . . .
C73 C 0.76373(17) 0.85555(18) 0.39275(18) 0.0320(15) Uani 1 1 d . . . . .
O73 O 0.74903(13) 0.87934(13) 0.40832(13) 0.0412(12) Uani 1 1 d . . . . .
C74 C 0.77123(17) 0.78350(17) 0.32157(18) 0.0313(15) Uani 1 1 d . . . . .
O74 O 0.76002(12) 0.76703(12) 0.29643(12) 0.0356(11) Uani 1 1 d . . . . .
N75 N 0.78575(15) 0.85918(15) 0.36390(15) 0.0332(13) Uani 1 1 d . . . . .
C76 C 0.80115(18) 0.82601(17) 0.35435(16) 0.0320(15) Uani 1 1 d . . . . .
H76 H 0.8271 0.8265 0.3570 0.038 Uiso 1 1 calc R U . . .
N77 N 0.79106(14) 0.81338(14) 0.32014(14) 0.0316(12) Uani 1 1 d . . . . .
C78 C 0.7987(2) 0.89261(19) 0.35293(19) 0.0388(17) Uani 1 1 d . . . . .
H78A H 0.8245 0.8914 0.3515 0.047 Uiso 1 1 calc R U . . .
H78B H 0.7928 0.9101 0.3710 0.047 Uiso 1 1 calc R U . . .
C79 C 0.80596(18) 0.82721(19) 0.28895(18) 0.0361(16) Uani 1 1 d . . . . .
H79A H 0.8048 0.8091 0.2705 0.043 Uiso 1 1 calc R U . . .
H79B H 0.8309 0.8324 0.2933 0.043 Uiso 1 1 calc R U . . .
C1A C 0.6341(5) 0.6550(5) 0.0378(4) 0.077(5) Uani 0.563(7) 1 d D U P A 1
H1A1 H 0.6136 0.6597 0.0231 0.115 Uiso 0.563(7) 1 calc R U P A 1
H1A2 H 0.6452 0.6333 0.0302 0.115 Uiso 0.563(7) 1 calc R U P A 1
H1A3 H 0.6507 0.6744 0.0356 0.115 Uiso 0.563(7) 1 calc R U P A 1
C2A C 0.5999(3) 0.6208(3) 0.0752(3) 0.078(3) Uani 0.563(7) 1 d D U P A 1
H2A1 H 0.5841 0.6213 0.0953 0.117 Uiso 0.563(7) 1 calc R U P A 1
H2A2 H 0.6142 0.5996 0.0761 0.117 Uiso 0.563(7) 1 calc R U P A 1
H2A3 H 0.5862 0.6209 0.0536 0.117 Uiso 0.563(7) 1 calc R U P A 1
C3A C 0.6015(5) 0.6829(4) 0.0838(5) 0.080(5) Uani 0.563(7) 1 d D U P A 1
H3A1 H 0.5773 0.6789 0.0764 0.121 Uiso 0.563(7) 1 calc R U P A 1
H3A2 H 0.6110 0.7030 0.0711 0.121 Uiso 0.563(7) 1 calc R U P A 1
H3A3 H 0.6021 0.6876 0.1089 0.121 Uiso 0.563(7) 1 calc R U P A 1
N1A N 0.62260(19) 0.65154(18) 0.0760(2) 0.0561(15) Uani 0.563(7) 1 d D U P A 1
C5A C 0.6568(3) 0.6427(3) 0.0979(3) 0.060(2) Uani 0.563(7) 1 d D U P A 1
H5A H 0.6687 0.6240 0.0841 0.072 Uiso 0.563(7) 1 calc R U P A 1
C6A C 0.6838(3) 0.6723(3) 0.0998(3) 0.066(3) Uani 0.563(7) 1 d D U P A 1
H6A H 0.6863 0.6838 0.0765 0.079 Uiso 0.563(7) 1 calc R U P A 1
C7A C 0.6509(3) 0.6264(3) 0.1333(3) 0.070(3) Uani 0.563(7) 1 d D U P A 1
H7A H 0.6324 0.6080 0.1318 0.084 Uiso 0.563(7) 1 calc R U P A 1
C8A C 0.6734(4) 0.6991(3) 0.1273(3) 0.066(3) Uani 0.563(7) 1 d D U P A 1
H8A1 H 0.6918 0.7172 0.1290 0.080 Uiso 0.563(7) 1 calc R U P A 1
H8A2 H 0.6514 0.7107 0.1202 0.080 Uiso 0.563(7) 1 calc R U P A 1
C9A C 0.7182(3) 0.6556(4) 0.1108(3) 0.067(3) Uani 0.563(7) 1 d D U P A 1
H9A1 H 0.7367 0.6737 0.1121 0.081 Uiso 0.563(7) 1 calc R U P A 1
H9A2 H 0.7254 0.6380 0.0932 0.081 Uiso 0.563(7) 1 calc R U P A 1
C10A C 0.6405(3) 0.6539(4) 0.1596(4) 0.070(3) Uani 0.563(7) 1 d D U P A 1
H10A H 0.6367 0.6429 0.1827 0.084 Uiso 0.563(7) 1 calc R U P A 1
H10B H 0.6182 0.6649 0.1522 0.084 Uiso 0.563(7) 1 calc R U P A 1
C11A C 0.6854(3) 0.6101(3) 0.1450(4) 0.071(3) Uani 0.563(7) 1 d D U P A 1
H11A H 0.6826 0.5994 0.1684 0.085 Uiso 0.563(7) 1 calc R U P A 1
H11B H 0.6924 0.5916 0.1284 0.085 Uiso 0.563(7) 1 calc R U P A 1
C12A C 0.6686(3) 0.6818(3) 0.1626(3) 0.069(3) Uani 0.563(7) 1 d D U P A 1
H12A H 0.6614 0.6997 0.1802 0.083 Uiso 0.563(7) 1 calc R U P A 1
C13A C 0.7135(3) 0.6382(3) 0.1464(3) 0.069(3) Uani 0.563(7) 1 d D U P A 1
H13A H 0.7361 0.6272 0.1535 0.082 Uiso 0.563(7) 1 calc R U P A 1
C14A C 0.7038(3) 0.6658(3) 0.1731(3) 0.066(3) Uani 0.563(7) 1 d D U P A 1
H14A H 0.7220 0.6841 0.1740 0.080 Uiso 0.563(7) 1 calc R U P A 1
H14B H 0.7019 0.6550 0.1966 0.080 Uiso 0.563(7) 1 calc R U P A 1
C1B C 0.6470(6) 0.6510(7) 0.0457(5) 0.079(6) Uani 0.437(7) 1 d D U P A 2
H1B1 H 0.6693 0.6405 0.0528 0.119 Uiso 0.437(7) 1 calc R U P A 2
H1B2 H 0.6511 0.6750 0.0376 0.119 Uiso 0.437(7) 1 calc R U P A 2
H1B3 H 0.6368 0.6372 0.0267 0.119 Uiso 0.437(7) 1 calc R U P A 2
C2B C 0.5999(3) 0.6208(3) 0.0752(3) 0.078(3) Uani 0.437(7) 1 d D U P A 2
H2B1 H 0.5829 0.6222 0.0943 0.117 Uiso 0.437(7) 1 calc R U P A 2
H2B2 H 0.6141 0.5996 0.0779 0.117 Uiso 0.437(7) 1 calc R U P A 2
H2B3 H 0.5875 0.6199 0.0528 0.117 Uiso 0.437(7) 1 calc R U P A 2
C3B C 0.5984(6) 0.6824(5) 0.0692(7) 0.073(6) Uani 0.437(7) 1 d D U P A 2
H3B1 H 0.5903 0.6818 0.0449 0.109 Uiso 0.437(7) 1 calc R U P A 2
H3B2 H 0.6110 0.7043 0.0735 0.109 Uiso 0.437(7) 1 calc R U P A 2
H3B3 H 0.5782 0.6810 0.0850 0.109 Uiso 0.437(7) 1 calc R U P A 2
N1B N 0.62260(19) 0.65154(18) 0.0760(2) 0.0561(15) Uani 0.437(7) 1 d D U P A 2
C5B C 0.6397(4) 0.6562(4) 0.1137(4) 0.064(3) Uani 0.437(7) 1 d D U P A 2
H5B H 0.6195 0.6616 0.1293 0.077 Uiso 0.437(7) 1 calc R U P A 2
C6B C 0.6643(4) 0.6873(4) 0.1186(4) 0.066(3) Uani 0.437(7) 1 d D U P A 2
H6B H 0.6546 0.7086 0.1069 0.079 Uiso 0.437(7) 1 calc R U P A 2
C7B C 0.6554(4) 0.6233(4) 0.1291(4) 0.069(3) Uani 0.437(7) 1 d D U P A 2
H7B H 0.6399 0.6028 0.1244 0.083 Uiso 0.437(7) 1 calc R U P A 2
C8B C 0.7014(4) 0.6802(5) 0.1059(5) 0.064(3) Uani 0.437(7) 1 d D U P A 2
H8B1 H 0.7166 0.7003 0.1121 0.076 Uiso 0.437(7) 1 calc R U P A 2
H8B2 H 0.7015 0.6778 0.0802 0.076 Uiso 0.437(7) 1 calc R U P A 2
C9B C 0.6665(6) 0.6927(5) 0.1578(4) 0.068(3) Uani 0.437(7) 1 d D U P A 2
H9B1 H 0.6428 0.6969 0.1673 0.082 Uiso 0.437(7) 1 calc R U P A 2
H9B2 H 0.6810 0.7135 0.1629 0.082 Uiso 0.437(7) 1 calc R U P A 2
C10B C 0.6916(4) 0.6168(4) 0.1145(5) 0.070(3) Uani 0.437(7) 1 d D U P A 2
H10C H 0.7012 0.5950 0.1247 0.083 Uiso 0.437(7) 1 calc R U P A 2
H10D H 0.6901 0.6137 0.0889 0.083 Uiso 0.437(7) 1 calc R U P A 2
C11B C 0.6605(5) 0.6283(5) 0.1683(4) 0.069(3) Uani 0.437(7) 1 d D U P A 2
H11C H 0.6374 0.6307 0.1798 0.083 Uiso 0.437(7) 1 calc R U P A 2
H11D H 0.6722 0.6074 0.1782 0.083 Uiso 0.437(7) 1 calc R U P A 2
C12B C 0.7160(4) 0.6468(4) 0.1226(4) 0.068(3) Uani 0.437(7) 1 d D U P A 2
H12B H 0.7397 0.6417 0.1127 0.082 Uiso 0.437(7) 1 calc R U P A 2
C13B C 0.6824(4) 0.6606(4) 0.1756(4) 0.070(3) Uani 0.437(7) 1 d D U P A 2
H13B H 0.6835 0.6647 0.2014 0.084 Uiso 0.437(7) 1 calc R U P A 2
C14B C 0.7192(4) 0.6545(6) 0.1616(4) 0.066(3) Uani 0.437(7) 1 d D U P A 2
H14C H 0.7302 0.6346 0.1739 0.080 Uiso 0.437(7) 1 calc R U P A 2
H14D H 0.7338 0.6755 0.1654 0.080 Uiso 0.437(7) 1 calc R U P A 2
I1 I 0.99113(2) 0.81936(3) 0.19622(3) 0.0773(4) Uani 0.779(3) 1 d . . . . .
I2 I 0.38522(9) 0.56365(9) 0.2356(3) 0.067(2) Uani 0.264(9) 1 d . U . . .
I2A I 0.3904(4) 0.5735(8) 0.1959(14) 0.075(3) Uani 0.078(7) 1 d . U . . .
I2B I 0.3859(3) 0.5562(3) 0.2577(5) 0.074(3) Uani 0.084(4) 1 d . U . . .
I2C I 0.3877(4) 0.5646(5) 0.2159(15) 0.073(4) Uani 0.071(6) 1 d . U . . .
I2D I 0.3920(5) 0.5798(7) 0.1814(11) 0.078(4) Uani 0.071(9) 1 d . U . . .
I3 I 0.0609(11) 0.6755(11) -0.0142(10) 0.192(11) Uani 0.049(4) 1 d . U . . .
I3A I 0.1008(8) 0.6545(8) -0.0328(7) 0.183(9) Uani 0.067(4) 1 d . U . . .
I3B I 0.1224(4) 0.7174(6) -0.0484(4) 0.189(8) Uani 0.118(5) 1 d . U . . .
I3C I 0.9670(6) 0.8762(6) 0.2366(6) 0.161(11) Uani 0.070(5) 1 d . U . . .
Na1 Na 0.76668(7) 0.76668(7) 0.23332(7) 0.0336(10) Uani 1 3 d S T P . .
Na2 Na 0.71712(7) 0.71712(7) 0.28288(7) 0.0346(10) Uani 1 3 d S T P . .
O1W O 0.43452(15) 0.63943(14) 0.02190(14) 0.0501(15) Uani 1 1 d . U . . .
O2W O 0.11933(15) 0.20233(18) 0.14400(19) 0.072(2) Uani 1 1 d . U . . .
O3W O 0.3252(2) 0.64103(17) 0.04806(18) 0.075(2) Uani 1 1 d . U . . .
O4W O 0.7308(2) 0.44180(17) 0.0645(2) 0.082(2) Uani 1 1 d . U . . .
O5W O 0.2258(2) 0.53166(19) 0.01618(18) 0.089(3) Uani 1 1 d . U . . .
O6W O 0.1392(2) 0.6152(2) 0.00774(18) 0.084(2) Uani 1 1 d . U . . .
O7W O 0.5364(3) 0.9935(3) 0.3713(3) 0.131(4) Uani 1 1 d . U . . .
O8W O 0.5186(6) 0.6994(7) 0.3902(6) 0.155(9) Uani 0.5 1 d . U P . .
O9W O 0.9742(6) 0.5832(5) 0.0624(5) 0.141(7) Uani 0.6 1 d . U P . .
O10W O 0.5424(5) 0.9155(6) 0.4532(5) 0.170(8) Uani 0.65 1 d . U P . .
O11W O 0.5660(6) 0.0187(6) 0.4307(6) 0.139(8) Uani 0.5 1 d . U P . .
O12W O 0.1598(5) 0.9209(5) 0.1611(5) 0.128(6) Uani 0.6 1 d . U P . .
O13W O 0.1222(9) 0.6886(11) -0.0511(8) 0.168(7) Uani 0.5 1 d . U P . .
O14W O 0.6617(3) 0.4285(3) 0.0464(5) 0.081(4) Uani 0.76(3) 1 d . U P . .
O14V O 0.6660(11) 0.4299(10) 0.0674(14) 0.081(4) Uani 0.24(3) 1 d . U P . .
O15W O 0.1535(4) 0.5459(4) 0.0108(3) 0.112(5) Uani 0.71(2) 1 d . U P . .
O15V O 0.5630(8) 0.8844(7) 0.5011(7) 0.112(5) Uani 0.358(18) 1 d . U P . .
O15U O 0.5345(11) 0.8657(11) 0.5272(11) 0.112(5) Uani 0.236(18) 1 d . U P . .
O16W O 0.9516(3) 0.6093(3) 0.1277(3) 0.105(4) Uani 0.833(15) 1 d . U P . .
O16V O 0.9281(14) 0.6197(17) 0.1068(15) 0.105(4) Uani 0.167(15) 1 d . U P . .
O17W O 0.5345(6) 0.7652(7) 0.4827(7) 0.146(5) Uani 0.5 1 d . U P . .
O17V O 0.1530(4) 0.8470(4) 0.1530(4) 0.146(5) Uani 0.9 3 d S TU P . .
O17U O 0.5241(10) 0.8068(11) 0.4783(11) 0.146(5) Uani 0.3 1 d . U P . .
O18W O 0.5944(10) 0.6822(11) 0.4608(9) 0.160(12) Uani 0.35 1 d . U P . .
O18V O 0.5000 0.5000 0.5000 0.160(12) Uani 0.64(8) 12 d S TU . . .
O19W O 0.3834(6) 0.5972(8) 0.1740(8) 0.087(5) Uani 0.43(3) 1 d . U . . .
O20W O 0.3913(6) 0.5979(7) 0.1505(9) 0.083(5) Uani 0.33(2) 1 d . U . . .
O21W O 0.3674(10) 0.5509(8) 0.2257(9) 0.079(4) Uani 0.26(2) 1 d . U . . .

loop_
_atom_site_aniso_label
_atom_site_aniso_U_11
_atom_site_aniso_U_22
_atom_site_aniso_U_33
_atom_site_aniso_U_23
_atom_site_aniso_U_13
_atom_site_aniso_U_12
N10 0.033(3) 0.036(3) 0.040(3) -0.012(3) -0.003(3) 0.000(3)
C11 0.028(3) 0.032(3) 0.043(4) -0.010(3) -0.009(3) 0.000(3)
N12 0.033(3) 0.028(3) 0.038(3) -0.014(2) -0.012(3) 0.005(2)
C13 0.027(3) 0.031(3) 0.047(4) -0.014(3) -0.006(3) -0.005(3)
O13 0.042(3) 0.041(3) 0.055(3) -0.018(3) -0.006(3) 0.000(2)
C14 0.028(3) 0.029(3) 0.038(4) -0.008(3) -0.007(3) 0.004(3)
O14 0.043(3) 0.031(3) 0.038(3) -0.009(2) -0.012(2) 0.004(2)
N15 0.037(3) 0.031(3) 0.054(4) -0.011(3) -0.012(3) 0.003(3)
C16 0.028(3) 0.035(4) 0.043(4) -0.005(3) -0.005(3) -0.005(3)
N17 0.037(3) 0.028(3) 0.038(3) 0.000(2) -0.013(3) 0.002(2)
C18 0.038(4) 0.026(3) 0.054(5) -0.007(3) -0.016(3) -0.007(3)
C19 0.039(4) 0.033(4) 0.039(4) -0.006(3) -0.004(3) 0.001(3)
N20 0.036(3) 0.033(3) 0.055(4) -0.012(3) -0.011(3) -0.002(3)
C21 0.041(4) 0.023(3) 0.048(4) -0.005(3) -0.012(3) -0.002(3)
N22 0.043(3) 0.025(3) 0.045(3) -0.004(3) -0.011(3) 0.004(3)
C23 0.041(4) 0.018(3) 0.058(5) 0.000(3) -0.012(4) -0.005(3)
O23 0.045(3) 0.027(2) 0.054(3) -0.007(2) -0.007(3) 0.000(2)
C24 0.038(4) 0.024(3) 0.039(4) -0.003(3) -0.008(3) 0.000(3)
O24 0.042(3) 0.025(2) 0.060(3) -0.007(2) -0.009(2) 0.003(2)
N25 0.035(3) 0.027(3) 0.060(4) -0.006(3) -0.015(3) 0.005(3)
C26 0.040(4) 0.022(3) 0.043(4) 0.001(3) -0.012(3) -0.001(3)
N27 0.037(3) 0.024(3) 0.052(4) -0.005(3) -0.016(3) -0.001(2)
C28 0.046(4) 0.018(3) 0.070(5) -0.007(3) -0.022(4) 0.007(3)
C29 0.039(4) 0.030(4) 0.052(5) -0.011(3) -0.015(4) 0.002(3)
N30 0.040(3) 0.032(3) 0.055(4) -0.015(3) -0.015(3) 0.005(3)
C31 0.037(4) 0.032(4) 0.056(5) -0.018(3) -0.023(4) 0.009(3)
N32 0.043(3) 0.023(3) 0.059(4) -0.007(3) -0.017(3) 0.005(3)
C33 0.037(4) 0.026(4) 0.072(6) -0.014(4) -0.022(4) 0.013(3)
O33 0.047(3) 0.048(3) 0.068(4) -0.023(3) -0.015(3) 0.005(3)
C34 0.031(4) 0.030(4) 0.050(4) -0.011(3) -0.022(3) 0.004(3)
O34 0.032(2) 0.025(2) 0.051(3) -0.009(2) -0.008(2) 0.0017(19)
N35 0.035(3) 0.045(4) 0.057(4) -0.018(3) -0.007(3) 0.002(3)
C36 0.042(4) 0.032(4) 0.054(5) -0.018(3) -0.014(4) 0.011(3)
N37 0.030(3) 0.036(3) 0.060(4) -0.018(3) -0.009(3) 0.000(3)
C38 0.041(4) 0.042(5) 0.071(6) -0.020(4) -0.004(4) 0.001(4)
C39 0.032(4) 0.048(4) 0.043(4) -0.013(3) -0.010(3) 0.000(3)
N40 0.027(3) 0.072(5) 0.054(4) -0.028(4) 0.001(3) -0.007(3)
C41 0.023(3) 0.057(5) 0.057(5) -0.019(4) -0.003(3) 0.002(3)
N42 0.027(3) 0.050(4) 0.051(4) -0.016(3) -0.006(3) 0.004(3)
C43 0.026(4) 0.069(6) 0.059(5) -0.021(5) 0.002(4) 0.004(4)
O43 0.040(3) 0.076(4) 0.064(4) -0.036(3) -0.010(3) 0.007(3)
C44 0.023(3) 0.060(5) 0.043(4) -0.015(4) -0.006(3) -0.003(3)
O44 0.026(2) 0.050(3) 0.048(3) -0.015(3) -0.005(2) 0.000(2)
N45 0.032(3) 0.092(6) 0.043(4) -0.022(4) -0.008(3) 0.015(4)
C46 0.027(4) 0.077(6) 0.053(5) -0.023(5) 0.007(4) -0.010(4)
N47 0.041(3) 0.053(4) 0.047(4) -0.010(3) 0.000(3) -0.007(3)
C48 0.043(5) 0.089(7) 0.055(5) -0.023(5) 0.002(4) 0.012(5)
C49 0.039(4) 0.073(6) 0.039(4) -0.016(4) -0.004(3) -0.017(4)
N50 0.047(4) 0.083(5) 0.037(4) -0.012(4) -0.003(3) 0.000(4)
C51 0.030(4) 0.104(8) 0.044(5) -0.009(5) 0.006(4) -0.013(5)
N52 0.043(4) 0.074(5) 0.036(4) -0.010(3) -0.007(3) -0.003(3)
C53 0.038(4) 0.082(7) 0.036(4) -0.011(4) 0.006(3) 0.001(4)
O53 0.050(3) 0.076(4) 0.045(3) -0.021(3) -0.002(3) -0.001(3)
C54 0.043(4) 0.052(5) 0.037(4) -0.007(4) 0.002(3) -0.014(4)
O54 0.051(3) 0.063(4) 0.036(3) -0.009(3) -0.004(2) -0.007(3)
N55 0.041(4) 0.080(5) 0.033(3) -0.005(3) 0.001(3) -0.014(4)
C56 0.045(5) 0.085(7) 0.036(4) 0.000(4) 0.006(4) -0.017(5)
N57 0.049(4) 0.074(5) 0.032(3) -0.005(3) 0.004(3) -0.007(4)
C58 0.044(5) 0.081(6) 0.026(4) 0.002(4) 0.004(3) -0.002(4)
C59 0.051(5) 0.059(5) 0.042(4) 0.003(4) -0.006(4) -0.021(4)
N60 0.042(4) 0.054(4) 0.032(3) -0.006(3) 0.002(3) -0.001(3)
C61 0.055(5) 0.041(4) 0.032(4) 0.003(3) 0.001(3) -0.002(4)
N62 0.044(4) 0.051(4) 0.027(3) -0.002(3) -0.001(3) -0.007(3)
C63 0.036(4) 0.051(5) 0.029(3) -0.002(3) 0.002(3) 0.011(4)
O63 0.042(3) 0.057(3) 0.036(3) -0.014(2) -0.002(2) 0.013(3)
C64 0.047(4) 0.027(3) 0.034(4) -0.003(3) -0.007(3) 0.003(3)
O64 0.041(3) 0.046(3) 0.033(3) -0.010(2) -0.007(2) 0.006(2)
N65 0.042(3) 0.037(3) 0.034(3) -0.002(3) -0.003(3) 0.002(3)
C66 0.053(5) 0.038(4) 0.030(4) -0.002(3) -0.007(3) -0.001(3)
N67 0.034(3) 0.043(3) 0.032(3) -0.006(3) -0.008(2) 0.011(3)
C68 0.043(4) 0.042(4) 0.031(4) -0.013(3) -0.006(3) 0.011(3)
C69 0.041(4) 0.039(4) 0.029(4) -0.005(3) -0.009(3) 0.011(3)
N70 0.032(3) 0.032(3) 0.033(3) -0.013(2) -0.003(2) 0.006(2)
C71 0.024(3) 0.035(4) 0.037(4) -0.016(3) -0.012(3) 0.011(3)
N72 0.040(3) 0.030(3) 0.030(3) -0.011(2) -0.010(3) 0.004(3)
C73 0.024(3) 0.034(4) 0.038(4) -0.012(3) -0.009(3) 0.002(3)
O73 0.039(3) 0.039(3) 0.045(3) -0.018(2) -0.002(2) 0.010(2)
C74 0.029(3) 0.028(3) 0.036(4) -0.012(3) -0.011(3) 0.016(3)
O74 0.037(3) 0.036(3) 0.034(3) -0.012(2) -0.014(2) 0.008(2)
N75 0.033(3) 0.033(3) 0.034(3) -0.009(2) -0.005(2) 0.006(2)
C76 0.034(4) 0.035(4) 0.026(3) -0.010(3) -0.007(3) 0.007(3)
N77 0.030(3) 0.033(3) 0.031(3) -0.007(2) -0.009(2) 0.005(2)
C78 0.039(4) 0.039(4) 0.039(4) -0.012(3) -0.001(3) -0.004(3)
C79 0.029(3) 0.041(4) 0.038(4) -0.007(3) -0.007(3) 0.009(3)
C1A 0.074(11) 0.074(10) 0.083(8) 0.024(8) -0.001(8) 0.028(9)
C2A 0.067(6) 0.063(5) 0.105(7) 0.012(5) -0.033(5) -0.011(4)
C3A 0.094(10) 0.072(8) 0.075(12) -0.042(9) -0.039(9) 0.026(8)
N1A 0.056(4) 0.045(3) 0.067(4) -0.002(3) -0.015(3) 0.003(3)
C5A 0.062(5) 0.050(5) 0.067(5) -0.011(4) -0.015(4) 0.012(4)
C6A 0.064(5) 0.071(6) 0.061(5) -0.005(5) -0.007(5) 0.005(5)
C7A 0.073(5) 0.062(5) 0.076(5) 0.005(5) -0.016(5) 0.002(5)
C8A 0.074(6) 0.058(6) 0.067(6) -0.007(5) -0.011(6) 0.005(5)
C9A 0.064(5) 0.074(6) 0.063(6) -0.009(5) 0.000(5) 0.011(5)
C10A 0.069(5) 0.070(6) 0.072(5) 0.006(5) -0.010(5) 0.011(5)
C11A 0.075(6) 0.060(6) 0.079(6) 0.003(5) -0.018(6) 0.010(5)
C12A 0.079(6) 0.061(6) 0.066(5) -0.012(5) -0.010(5) 0.019(5)
C13A 0.068(5) 0.065(6) 0.072(6) -0.004(5) -0.015(5) 0.019(5)
C14A 0.074(6) 0.067(6) 0.058(6) -0.007(5) -0.017(6) 0.018(6)
C1B 0.072(12) 0.091(13) 0.074(10) 0.030(11) 0.000(9) 0.025(10)
C2B 0.067(6) 0.063(5) 0.105(7) 0.012(5) -0.033(5) -0.011(4)
C3B 0.091(12) 0.061(9) 0.066(13) -0.010(10) -0.014(10) 0.020(9)
N1B 0.056(4) 0.045(3) 0.067(4) -0.002(3) -0.015(3) 0.003(3)
C5B 0.066(5) 0.061(5) 0.067(5) -0.003(5) -0.010(5) 0.004(5)
C6B 0.071(6) 0.061(6) 0.065(6) -0.007(5) -0.012(5) 0.009(5)
C7B 0.073(6) 0.061(5) 0.074(6) 0.000(5) -0.013(5) 0.003(5)
C8B 0.063(6) 0.067(6) 0.061(6) -0.003(6) -0.010(6) 0.002(6)
C9B 0.078(6) 0.063(6) 0.063(6) -0.009(6) -0.011(6) 0.019(6)
C10B 0.075(6) 0.063(6) 0.071(6) -0.003(5) -0.009(5) 0.014(5)
C11B 0.073(6) 0.067(6) 0.069(6) 0.007(6) -0.015(6) 0.005(6)
C12B 0.065(6) 0.076(6) 0.064(6) -0.002(6) -0.008(6) 0.013(5)
C13B 0.073(6) 0.072(6) 0.065(6) -0.003(5) -0.013(6) 0.014(6)
C14B 0.065(6) 0.074(7) 0.060(6) -0.002(6) -0.010(6) 0.015(6)
I1 0.0484(5) 0.0894(7) 0.0941(7) 0.0249(5) 0.0022(4) -0.0075(4)
I2 0.0510(18) 0.0589(18) 0.092(6) 0.005(2) -0.006(2) -0.0033(13)
I2A 0.056(4) 0.078(5) 0.093(7) 0.003(6) 0.002(6) 0.015(4)
I2B 0.071(5) 0.060(5) 0.091(7) -0.001(5) -0.006(5) -0.012(4)
I2C 0.060(5) 0.068(5) 0.091(7) 0.003(6) -0.002(6) 0.007(4)
I2D 0.060(5) 0.079(7) 0.096(8) 0.009(6) 0.001(6) 0.016(5)
I3 0.193(14) 0.206(14) 0.176(14) -0.005(11) -0.011(10) -0.004(11)
I3A 0.189(11) 0.191(12) 0.170(11) -0.013(9) -0.013(9) 0.001(9)
I3B 0.174(10) 0.220(12) 0.173(10) 0.014(9) 0.020(7) 0.007(9)
I3C 0.183(16) 0.162(15) 0.139(14) 0.014(10) 0.001(10) -0.045(10)
Na1 0.0336(10) 0.0336(10) 0.0336(10) -0.0074(12) -0.0074(12) 0.0074(12)
Na2 0.0346(10) 0.0346(10) 0.0346(10) -0.0066(12) -0.0066(12) 0.0066(12)
O1W 0.056(3) 0.046(3) 0.048(3) -0.025(3) -0.037(3) 0.008(3)
O2W 0.041(3) 0.080(4) 0.097(5) -0.067(4) 0.016(3) -0.008(3)
O3W 0.098(5) 0.051(4) 0.076(4) 0.001(3) -0.038(4) -0.007(4)
O4W 0.116(6) 0.046(4) 0.084(5) 0.027(3) 0.010(5) 0.021(4)
O5W 0.152(8) 0.061(4) 0.055(4) 0.009(3) -0.027(4) -0.011(5)
O6W 0.103(6) 0.095(5) 0.054(4) -0.019(4) 0.015(4) -0.038(5)
O7W 0.129(8) 0.126(8) 0.137(8) -0.071(7) -0.026(7) 0.033(6)
O8W 0.140(16) 0.21(2) 0.119(14) 0.034(15) -0.034(13) -0.047(15)
O9W 0.182(16) 0.127(13) 0.112(12) -0.038(10) 0.047(12) -0.049(12)
O10W 0.162(14) 0.214(17) 0.134(13) -0.114(13) 0.067(11) -0.020(13)
O11W 0.160(17) 0.139(15) 0.119(14) -0.061(12) -0.051(13) 0.024(13)
O12W 0.149(14) 0.115(12) 0.119(12) -0.013(10) 0.023(11) -0.047(11)
O13W 0.165(10) 0.180(11) 0.159(10) -0.006(9) 0.001(8) -0.001(9)
O14W 0.091(6) 0.064(5) 0.090(10) -0.011(7) 0.016(7) 0.007(5)
O14V 0.091(6) 0.064(5) 0.090(10) -0.011(7) 0.016(7) 0.007(5)
O15W 0.126(7) 0.103(7) 0.107(7) -0.026(5) 0.016(5) -0.014(5)
O15V 0.126(7) 0.103(7) 0.107(7) -0.026(5) 0.016(5) -0.014(5)
O15U 0.126(7) 0.103(7) 0.107(7) -0.026(5) 0.016(5) -0.014(5)
O16W 0.072(6) 0.142(8) 0.102(7) -0.012(6) 0.008(5) -0.049(6)
O16V 0.072(6) 0.142(8) 0.102(7) -0.012(6) 0.008(5) -0.049(6)
O17W 0.130(9) 0.148(10) 0.161(10) -0.008(9) 0.049(8) -0.020(9)
O17V 0.130(9) 0.148(10) 0.161(10) -0.008(9) 0.049(8) -0.020(9)
O17U 0.130(9) 0.148(10) 0.161(10) -0.008(9) 0.049(8) -0.020(9)
O18W 0.148(18) 0.20(2) 0.136(17) 0.089(16) 0.012(15) -0.013(16)
O18V 0.148(18) 0.20(2) 0.136(17) 0.089(16) 0.012(15) -0.013(16)
O19W 0.072(7) 0.091(8) 0.099(9) 0.003(8) 0.000(7) 0.017(7)
O20W 0.067(7) 0.087(8) 0.097(9) 0.001(8) -0.001(7) 0.006(7)
O21W 0.068(7) 0.071(7) 0.098(8) -0.003(7) -0.003(7) -0.008(6)

loop_
_atom_type_symbol
_atom_type_description
_atom_type_scat_dispersion_real
_atom_type_scat_dispersion_imag
_atom_type_scat_source
C C 0.0033 0.0016 'International Tables Vol C Tables 4.2.6.8 and 6.1.1.4'
H H 0.0000 0.0000 'International Tables Vol C Tables 4.2.6.8 and 6.1.1.4'
N N 0.0061 0.0033 'International Tables Vol C Tables 4.2.6.8 and 6.1.1.4'
O O 0.0106 0.0060 'International Tables Vol C Tables 4.2.6.8 and 6.1.1.4'
I I -0.4742 1.8119 'International Tables Vol C Tables 4.2.6.8 and 6.1.1.4'
Na Na 0.0362 0.0249 'International Tables Vol C Tables 4.2.6.8 and 6.1.1.4'

loop_
_geom_angle_atom_site_label_1
_geom_angle_atom_site_label_2
_geom_angle_atom_site_label_3
_geom_angle
_geom_angle_site_symmetry_1
_geom_angle_site_symmetry_3
C13 N10 C78 124.5(6) . .
C13 N10 C11 111.4(6) . .
C78 N10 C11 122.9(6) . .
N12 C11 N10 115.1(6) . .
N12 C11 C16 103.6(5) . .
N10 C11 C16 103.8(5) . .
N12 C11 H11 111.3 . .
N10 C11 H11 111.3 . .
C16 C11 H11 111.3 . .
C14 N12 C11 112.6(5) . .
C14 N12 C79 121.9(5) . .
C11 N12 C79 123.3(5) . .
O13 C13 N10 125.2(7) . .
O13 C13 N15 124.9(7) . .
N10 C13 N15 109.9(6) . .
O14 C14 N17 126.7(6) . .
O14 C14 N12 124.9(6) . .
N17 C14 N12 108.3(5) . .
C14 O14 Na1 139.6(4) . .
C13 N15 C18 123.4(6) . .
C13 N15 C16 111.6(6) . .
C18 N15 C16 121.9(6) . .
N15 C16 N17 114.4(6) . .
N15 C16 C11 103.1(6) . .
N17 C16 C11 103.5(5) . .
N15 C16 H16 111.7 . .
N17 C16 H16 111.7 . .
C11 C16 H16 111.7 . .
C14 N17 C19 123.3(6) . .
C14 N17 C16 111.6(5) . .
C19 N17 C16 122.8(6) . .
N15 C18 N20 114.0(5) . .
N15 C18 H18A 108.7 . .
N20 C18 H18A 108.7 . .
N15 C18 H18B 108.7 . .
N20 C18 H18B 108.7 . .
H18A C18 H18B 107.6 . .
N22 C19 N17 115.0(6) . .
N22 C19 H19A 108.5 . .
N17 C19 H19A 108.5 . .
N22 C19 H19B 108.5 . .
N17 C19 H19B 108.5 . .
H19A C19 H19B 107.5 . .
C23 N20 C21 113.3(6) . .
C23 N20 C18 122.1(6) . .
C21 N20 C18 123.2(6) . .
N20 C21 N22 112.5(6) . .
N20 C21 C26 103.1(6) . .
N22 C21 C26 102.6(5) . .
N20 C21 H21 112.6 . .
N22 C21 H21 112.6 . .
C26 C21 H21 112.6 . .
C24 N22 C19 121.7(6) . .
C24 N22 C21 112.1(6) . .
C19 N22 C21 123.7(6) . .
O23 C23 N25 127.3(7) . .
O23 C23 N20 125.7(7) . .
N25 C23 N20 106.8(7) . .
O24 C24 N22 126.9(6) . .
O24 C24 N27 123.9(6) . .
N22 C24 N27 109.2(5) . .
C23 N25 C28 122.2(7) . .
C23 N25 C26 113.8(6) . .
C28 N25 C26 124.0(6) . .
N27 C26 N25 114.6(6) . .
N27 C26 C21 104.1(5) . .
N25 C26 C21 102.9(5) . .
N27 C26 H26 111.5 . .
N25 C26 H26 111.5 . .
C21 C26 H26 111.5 . .
C24 N27 C26 111.9(5) . .
C24 N27 C29 122.1(6) . .
C26 N27 C29 123.6(6) . .
N30 C28 N25 113.4(6) . .
N30 C28 H28A 108.9 . .
N25 C28 H28A 108.9 . .
N30 C28 H28B 108.9 . .
N25 C28 H28B 108.9 . .
H28A C28 H28B 107.7 . .
N27 C29 N32 113.0(6) . .
N27 C29 H29A 109.0 . .
N32 C29 H29A 109.0 . .
N27 C29 H29B 109.0 . .
N32 C29 H29B 109.0 . .
H29A C29 H29B 107.8 . .
C33 N30 C31 111.9(6) . .
C33 N30 C28 121.2(6) . .
C31 N30 C28 123.2(7) . .
N30 C31 N32 114.3(6) . .
N30 C31 C36 103.7(7) . .
N32 C31 C36 102.7(6) . .
N30 C31 H31 111.8 . .
N32 C31 H31 111.8 . .
C36 C31 H31 111.8 . .
C34 N32 C29 123.6(6) . .
C34 N32 C31 113.3(6) . .
C29 N32 C31 122.2(6) . .
O33 C33 N35 125.6(9) . .
O33 C33 N30 125.7(7) . .
N35 C33 N30 108.8(7) . .
O34 C34 N32 126.7(7) . .
O34 C34 N37 125.3(7) . .
N32 C34 N37 108.0(6) . .
C33 N35 C36 111.8(7) . .
C33 N35 C38 122.1(7) . .
C36 N35 C38 122.2(6) . .
N37 C36 N35 113.8(7) . .
N37 C36 C31 104.2(6) . .
N35 C36 C31 103.3(6) . .
N37 C36 H36 111.6 . .
N35 C36 H36 111.6 . .
C31 C36 H36 111.6 . .
C34 N37 C39 122.8(6) . .
C34 N37 C36 111.5(6) . .
C39 N37 C36 124.5(6) . .
N40 C38 N35 113.4(6) . .
N40 C38 H38A 108.9 . .
N35 C38 H38A 108.9 . .
N40 C38 H38B 108.9 . .
N35 C38 H38B 108.9 . .
H38A C38 H38B 107.7 . .
N37 C39 N42 112.8(6) . .
N37 C39 H39A 109.0 . .
N42 C39 H39A 109.0 . .
N37 C39 H39B 109.0 . .
N42 C39 H39B 109.0 . .
H39A C39 H39B 107.8 . .
C43 N40 C38 123.5(7) . .
C43 N40 C41 111.0(8) . .
C38 N40 C41 125.2(7) . .
N42 C41 N40 114.3(6) . .
N42 C41 C46 103.1(6) . .
N40 C41 C46 104.9(7) . .
N42 C41 H41 111.3 . .
N40 C41 H41 111.3 . .
C46 C41 H41 111.3 . .
C44 N42 C39 120.9(6) . .
C44 N42 C41 111.9(7) . .
C39 N42 C41 121.7(6) . .
O43 C43 N45 125.9(9) . .
O43 C43 N40 125.4(9) . .
N45 C43 N40 108.7(7) . .
O44 C44 N47 126.1(8) . .
O44 C44 N42 125.3(7) . .
N47 C44 N42 108.5(7) . .
C43 N45 C48 122.0(7) . .
C43 N45 C46 112.1(7) . .
C48 N45 C46 121.3(8) . .
N47 C46 N45 114.4(7) . .
N47 C46 C41 104.1(6) . .
N45 C46 C41 102.2(7) . .
N47 C46 H46 111.8 . .
N45 C46 H46 111.8 . .
C41 C46 H46 111.8 . .
C44 N47 C49 123.3(7) . .
C44 N47 C46 111.9(7) . .
C49 N47 C46 124.6(7) . .
N50 C48 N45 113.6(7) . .
N50 C48 H48A 108.8 . .
N45 C48 H48A 108.8 . .
N50 C48 H48B 108.8 . .
N45 C48 H48B 108.8 . .
H48A C48 H48B 107.7 . .
N47 C49 N52 114.2(7) . .
N47 C49 H49A 108.7 . .
N52 C49 H49A 108.7 . .
N47 C49 H49B 108.7 . .
N52 C49 H49B 108.7 . .
H49A C49 H49B 107.6 . .
C53 N50 C48 122.5(8) . .
C53 N50 C51 111.9(8) . .
C48 N50 C51 122.7(7) . .
N50 C51 N52 113.7(8) . .
N50 C51 C56 103.8(7) . .
N52 C51 C56 103.5(7) . .
N50 C51 H51 111.8 . .
N52 C51 H51 111.8 . .
C56 C51 H51 111.8 . .
C54 N52 C49 122.6(7) . .
C54 N52 C51 111.7(7) . .
C49 N52 C51 124.1(7) . .
O53 C53 N50 127.1(9) . .
O53 C53 N55 124.9(8) . .
N50 C53 N55 108.0(8) . .
O54 C54 N52 126.6(7) . .
O54 C54 N57 124.2(8) . .
N52 C54 N57 109.1(7) . .
C53 N55 C58 123.7(7) . .
C53 N55 C56 113.3(7) . .
C58 N55 C56 121.4(8) . .
N55 C56 N57 115.4(7) . .
N55 C56 C51 102.4(8) . .
N57 C56 C51 102.4(7) . .
N55 C56 H56 111.9 . .
N57 C56 H56 111.9 . .
C51 C56 H56 111.9 . .
C54 N57 C59 121.3(7) . .
C54 N57 C56 112.7(7) . .
C59 N57 C56 123.2(7) . .
N55 C58 N60 114.3(6) . .
N55 C58 H58A 108.7 . .
N60 C58 H58A 108.7 . .
N55 C58 H58B 108.7 . .
N60 C58 H58B 108.7 . .
H58A C58 H58B 107.6 . .
N57 C59 N62 114.0(7) . .
N57 C59 H59A 108.7 . .
N62 C59 H59A 108.7 . .
N57 C59 H59B 108.7 . .
N62 C59 H59B 108.7 . .
H59A C59 H59B 107.6 . .
C63 N60 C61 112.3(6) . .
C63 N60 C58 124.0(7) . .
C61 N60 C58 123.1(7) . .
N62 C61 N60 115.3(6) . .
N62 C61 C66 104.4(6) . .
N60 C61 C66 103.6(6) . .
N62 C61 H61 111.0 . .
N60 C61 H61 111.0 . .
C66 C61 H61 111.0 . .
C64 N62 C61 112.0(6) . .
C64 N62 C59 121.4(6) . .
C61 N62 C59 123.8(6) . .
O63 C63 N65 125.7(7) . .
O63 C63 N60 125.9(7) . .
N65 C63 N60 108.4(6) . .
O64 C64 N67 126.3(7) . .
O64 C64 N62 126.3(7) . .
N67 C64 N62 107.3(6) . .
C64 O64 Na2 144.9(5) . .
C63 N65 C68 124.1(6) . .
C63 N65 C66 112.9(6) . .
C68 N65 C66 122.8(6) . .
N67 C66 N65 115.0(6) . .
N67 C66 C61 103.1(6) . .
N65 C66 C61 102.8(6) . .
N67 C66 H66 111.7 . .
N65 C66 H66 111.7 . .
C61 C66 H66 111.7 . .
C64 N67 C69 122.1(6) . .
C64 N67 C66 113.0(6) . .
C69 N67 C66 122.6(6) . .
N70 C68 N65 115.1(6) . .
N70 C68 H68A 108.5 . .
N65 C68 H68A 108.5 . .
N70 C68 H68B 108.5 . .
N65 C68 H68B 108.5 . .
H68A C68 H68B 107.5 . .
N72 C69 N67 114.9(6) . .
N72 C69 H69A 108.5 . .
N67 C69 H69A 108.5 . .
N72 C69 H69B 108.5 . .
N67 C69 H69B 108.5 . .
H69A C69 H69B 107.5 . .
C73 N70 C68 120.9(6) . .
C73 N70 C71 111.9(6) . .
C68 N70 C71 123.7(6) . .
N70 C71 N72 113.6(5) . .
N70 C71 C76 103.3(5) . .
N72 C71 C76 102.8(5) . .
N70 C71 H71 112.1 . .
N72 C71 H71 112.1 . .
C76 C71 H71 112.1 . .
C74 N72 C69 124.8(5) . .
C74 N72 C71 112.8(6) . .
C69 N72 C71 122.1(6) . .
O73 C73 N70 125.4(7) . .
O73 C73 N75 126.0(7) . .
N70 C73 N75 108.6(5) . .
O74 C74 N72 126.0(7) . .
O74 C74 N77 126.1(7) . .
N72 C74 N77 107.9(5) . .
C74 O74 Na1 138.2(5) . .
C74 O74 Na2 139.7(5) . .
Na1 O74 Na2 82.09(18) . .
C73 N75 C78 121.9(6) . .
C73 N75 C76 111.0(6) . .
C78 N75 C76 124.5(6) . .
N75 C76 N77 114.4(5) . .
N75 C76 C71 104.6(5) . .
N77 C76 C71 103.6(5) . .
N75 C76 H76 111.2 . .
N77 C76 H76 111.2 . .
C71 C76 H76 111.2 . .
C74 N77 C79 124.3(6) . .
C74 N77 C76 112.9(6) . .
C79 N77 C76 121.8(6) . .
N75 C78 N10 114.6(6) . .
N75 C78 H78A 108.6 . .
N10 C78 H78A 108.6 . .
N75 C78 H78B 108.6 . .
N10 C78 H78B 108.6 . .
H78A C78 H78B 107.6 . .
N77 C79 N12 114.3(6) . .
N77 C79 H79A 108.7 . .
N12 C79 H79A 108.7 . .
N77 C79 H79B 108.7 . .
N12 C79 H79B 108.7 . .
H79A C79 H79B 107.6 . .
N1A C1A H1A1 109.5 . .
N1A C1A H1A2 109.5 . .
H1A1 C1A H1A2 109.5 . .
N1A C1A H1A3 109.5 . .
H1A1 C1A H1A3 109.5 . .
H1A2 C1A H1A3 109.5 . .
N1A C2A H2A1 109.5 . .
N1A C2A H2A2 109.5 . .
H2A1 C2A H2A2 109.5 . .
N1A C2A H2A3 109.5 . .
H2A1 C2A H2A3 109.5 . .
H2A2 C2A H2A3 109.5 . .
N1A C3A H3A1 109.5 . .
N1A C3A H3A2 109.5 . .
H3A1 C3A H3A2 109.5 . .
N1A C3A H3A3 109.5 . .
H3A1 C3A H3A3 109.5 . .
H3A2 C3A H3A3 109.5 . .
C2A N1A C3A 109.4(11) . .
C2A N1A C1A 102.6(11) . .
C3A N1A C1A 106.1(12) . .
C2A N1A C5A 109.2(7) . .
C3A N1A C5A 121.2(10) . .
C1A N1A C5A 106.6(10) . .
C7A C5A C6A 111.2(8) . .
C7A C5A N1A 115.9(8) . .
C6A C5A N1A 114.9(8) . .
C7A C5A H5A 104.4 . .
C6A C5A H5A 104.4 . .
N1A C5A H5A 104.4 . .
C8A C6A C9A 108.6(8) . .
C8A C6A C5A 110.9(8) . .
C9A C6A C5A 106.6(8) . .
C8A C6A H6A 110.3 . .
C9A C6A H6A 110.3 . .
C5A C6A H6A 110.3 . .
C5A C7A C10A 110.5(8) . .
C5A C7A C11A 107.6(8) . .
C10A C7A C11A 108.6(8) . .
C5A C7A H7A 110.0 . .
C10A C7A H7A 110.0 . .
C11A C7A H7A 110.0 . .
C12A C8A C6A 110.7(8) . .
C12A C8A H8A1 109.5 . .
C6A C8A H8A1 109.5 . .
C12A C8A H8A2 109.5 . .
C6A C8A H8A2 109.5 . .
H8A1 C8A H8A2 108.1 . .
C6A C9A C13A 109.1(7) . .
C6A C9A H9A1 109.9 . .
C13A C9A H9A1 109.9 . .
C6A C9A H9A2 109.9 . .
C13A C9A H9A2 109.9 . .
H9A1 C9A H9A2 108.3 . .
C7A C10A C12A 110.7(8) . .
C7A C10A H10A 109.5 . .
C12A C10A H10A 109.5 . .
C7A C10A H10B 109.5 . .
C12A C10A H10B 109.5 . .
H10A C10A H10B 108.1 . .
C13A C11A C7A 109.5(7) . .
C13A C11A H11A 109.8 . .
C7A C11A H11A 109.8 . .
C13A C11A H11B 109.8 . .
C7A C11A H11B 109.8 . .
H11A C11A H11B 108.2 . .
C8A C12A C10A 109.0(11) . .
C8A C12A C14A 107.5(8) . .
C10A C12A C14A 111.1(8) . .
C8A C12A H12A 109.7 . .
C10A C12A H12A 109.7 . .
C14A C12A H12A 109.7 . .
C14A C13A C11A 110.0(8) . .
C14A C13A C9A 109.1(8) . .
C11A C13A C9A 111.1(11) . .
C14A C13A H13A 108.9 . .
C11A C13A H13A 108.9 . .
C9A C13A H13A 108.9 . .
C13A C14A C12A 108.5(7) . .
C13A C14A H14A 110.0 . .
C12A C14A H14A 110.0 . .
C13A C14A H14B 110.0 . .
C12A C14A H14B 110.0 . .
H14A C14A H14B 108.4 . .
O74 Na1 O74 84.4(2) 8_656 .
O74 Na1 O74 84.4(2) 8_656 11_566
O74 Na1 O74 84.4(2) . 11_566
O74 Na1 O14 91.32(16) 8_656 8_656
O74 Na1 O14 172.9(2) . 8_656
O74 Na1 O14 89.64(16) 11_566 8_656
O74 Na1 O14 172.9(2) 8_656 11_566
O74 Na1 O14 89.64(16) . 11_566
O74 Na1 O14 91.32(16) 11_566 11_566
O14 Na1 O14 94.3(2) 8_656 11_566
O74 Na1 O14 89.64(16) 8_656 .
O74 Na1 O14 91.32(16) . .
O74 Na1 O14 172.9(2) 11_566 .
O14 Na1 O14 94.3(2) 8_656 .
O14 Na1 O14 94.3(2) 11_566 .
O64 Na2 O64 83.6(2) . 8_656
O64 Na2 O64 83.5(2) . 11_566
O64 Na2 O64 83.5(2) 8_656 11_566
O64 Na2 O74 90.04(16) . .
O64 Na2 O74 164.35(16) 8_656 .
O64 Na2 O74 109.98(16) 11_566 .
O64 Na2 O74 164.35(16) . 11_566
O64 Na2 O74 109.98(16) 8_656 11_566
O64 Na2 O74 90.04(16) 11_566 11_566
O74 Na2 O74 78.7(2) . 11_566
O64 Na2 O74 109.98(16) . 8_656
O64 Na2 O74 90.04(16) 8_656 8_656
O64 Na2 O74 164.35(16) 11_566 8_656
O74 Na2 O74 78.7(2) . 8_656
O74 Na2 O74 78.7(2) 11_566 8_656

loop_
_geom_bond_atom_site_label_1
_geom_bond_atom_site_label_2
_geom_bond_distance
_geom_bond_site_symmetry_2
N10 C13 1.359(9) .
N10 C78 1.441(10) .
N10 C11 1.445(9) .
C11 N12 1.434(8) .
C11 C16 1.555(10) .
C11 H11 1.0000 .
N12 C14 1.382(8) .
N12 C79 1.441(9) .
C13 O13 1.239(8) .
C13 N15 1.364(10) .
C14 O14 1.230(8) .
C14 N17 1.373(8) .
O14 Na1 2.521(5) .
N15 C18 1.448(9) .
N15 C16 1.449(9) .
C16 N17 1.459(9) .
C16 H16 1.0000 .
N17 C19 1.441(9) .
C18 N20 1.458(9) .
C18 H18A 0.9900 .
C18 H18B 0.9900 .
C19 N22 1.426(9) .
C19 H19A 0.9900 .
C19 H19B 0.9900 .
N20 C23 1.381(10) .
N20 C21 1.458(10) .
C21 N22 1.464(8) .
C21 C26 1.553(10) .
C21 H21 1.0000 .
N22 C24 1.359(9) .
C23 O23 1.211(9) .
C23 N25 1.370(9) .
C24 O24 1.224(8) .
C24 N27 1.369(9) .
N25 C28 1.446(9) .
N25 C26 1.458(10) .
C26 N27 1.441(8) .
C26 H26 1.0000 .
N27 C29 1.441(9) .
C28 N30 1.445(10) .
C28 H28A 0.9900 .
C28 H28B 0.9900 .
C29 N32 1.443(10) .
C29 H29A 0.9900 .
C29 H29B 0.9900 .
N30 C33 1.377(11) .
N30 C31 1.435(9) .
C31 N32 1.449(9) .
C31 C36 1.550(12) .
C31 H31 1.0000 .
N32 C34 1.363(9) .
C33 O33 1.227(9) .
C33 N35 1.361(10) .
C34 O34 1.218(8) .
C34 N37 1.385(10) .
N35 C36 1.453(10) .
N35 C38 1.456(11) .
C36 N37 1.451(9) .
C36 H36 1.0000 .
N37 C39 1.429(10) .
C38 N40 1.410(11) .
C38 H38A 0.9900 .
C38 H38B 0.9900 .
C39 N42 1.439(10) .
C39 H39A 0.9900 .
C39 H39B 0.9900 .
N40 C43 1.389(12) .
N40 C41 1.459(10) .
C41 N42 1.440(10) .
C41 C46 1.547(13) .
C41 H41 1.0000 .
N42 C44 1.393(11) .
C43 O43 1.230(10) .
C43 N45 1.374(12) .
C44 O44 1.227(9) .
C44 N47 1.358(10) .
N45 C48 1.453(12) .
N45 C46 1.478(10) .
C46 N47 1.447(11) .
C46 H46 1.0000 .
N47 C49 1.435(11) .
C48 N50 1.446(12) .
C48 H48A 0.9900 .
C48 H48B 0.9900 .
C49 N52 1.437(10) .
C49 H49A 0.9900 .
C49 H49B 0.9900 .
N50 C53 1.371(11) .
N50 C51 1.456(13) .
C51 N52 1.460(10) .
C51 C56 1.564(13) .
C51 H51 1.0000 .
N52 C54 1.357(11) .
C53 O53 1.210(11) .
C53 N55 1.380(12) .
C54 O54 1.245(9) .
C54 N57 1.365(10) .
N55 C58 1.442(10) .
N55 C56 1.446(11) .
C56 N57 1.446(11) .
C56 H56 1.0000 .
N57 C59 1.433(11) .
C58 N60 1.472(10) .
C58 H58A 0.9900 .
C58 H58B 0.9900 .
C59 N62 1.455(10) .
C59 H59A 0.9900 .
C59 H59B 0.9900 .
N60 C63 1.360(10) .
N60 C61 1.450(10) .
C61 N62 1.440(9) .
C61 C66 1.538(11) .
C61 H61 1.0000 .
N62 C64 1.392(9) .
C63 O63 1.229(9) .
C63 N65 1.355(9) .
C64 O64 1.219(8) .
C64 N67 1.371(9) .
O64 Na2 2.392(6) .
N65 C68 1.437(10) .
N65 C66 1.452(9) .
C66 N67 1.449(9) .
C66 H66 1.0000 .
N67 C69 1.448(9) .
C68 N70 1.429(9) .
C68 H68A 0.9900 .
C68 H68B 0.9900 .
C69 N72 1.416(9) .
C69 H69A 0.9900 .
C69 H69B 0.9900 .
N70 C73 1.378(9) .
N70 C71 1.455(8) .
C71 N72 1.465(8) .
C71 C76 1.551(10) .
C71 H71 1.0000 .
N72 C74 1.368(9) .
C73 O73 1.225(8) .
C73 N75 1.395(9) .
C74 O74 1.228(8) .
C74 N77 1.374(9) .
O74 Na1 2.429(6) .
O74 Na2 2.571(6) .
N75 C78 1.436(9) .
N75 C76 1.446(8) .
C76 N77 1.448(8) .
C76 H76 1.0000 .
N77 C79 1.425(9) .
C78 H78A 0.9900 .
C78 H78B 0.9900 .
C79 H79A 0.9900 .
C79 H79B 0.9900 .
C1A N1A 1.533(16) .
C1A H1A1 0.9800 .
C1A H1A2 0.9800 .
C1A H1A3 0.9800 .
C2A N1A 1.463(12) .
C2A H2A1 0.9800 .
C2A H2A2 0.9800 .
C2A H2A3 0.9800 .
C3A N1A 1.477(14) .
C3A H3A1 0.9800 .
C3A H3A2 0.9800 .
C3A H3A3 0.9800 .
N1A C5A 1.591(12) .
C5A C7A 1.509(10) .
C5A C6A 1.534(10) .
C5A H5A 1.0000 .
C6A C8A 1.521(9) .
C6A C9A 1.522(9) .
C6A H6A 1.0000 .
C7A C10A 1.509(9) .
C7A C11A 1.528(9) .
C7A H7A 1.0000 .
C8A C12A 1.516(10) .
C8A H8A1 0.9900 .
C8A H8A2 0.9900 .
C9A C13A 1.529(10) .
C9A H9A1 0.9900 .
C9A H9A2 0.9900 .
C10A C12A 1.520(10) .
C10A H10A 0.9900 .
C10A H10B 0.9900 .
C11A C13A 1.520(10) .
C11A H11A 0.9900 .
C11A H11B 0.9900 .
C12A C14A 1.536(9) .
C12A H12A 1.0000 .
C13A C14A 1.515(9) .
C13A H13A 1.0000 .
C14A H14A 0.9900 .
C14A H14B 0.9900 .
Na1 O74 2.429(6) 8_656
Na1 O74 2.429(6) 11_566
Na1 O14 2.521(5) 8_656
Na1 O14 2.521(5) 11_566
Na2 O64 2.392(6) 8_656
Na2 O64 2.392(6) 11_566
Na2 O74 2.571(6) 11_566
Na2 O74 2.571(6) 8_656

loop_
_geom_torsion_atom_site_label_1
_geom_torsion_atom_site_label_2
_geom_torsion_atom_site_label_3
_geom_torsion_atom_site_label_4
_geom_torsion
C13 N10 C11 N12 -115.4(6)
C78 N10 C11 N12 76.3(8)
C13 N10 C11 C16 -2.9(7)
C78 N10 C11 C16 -171.2(6)
N10 C11 N12 C14 114.7(7)
C16 C11 N12 C14 2.1(8)
N10 C11 N12 C79 -81.9(8)
C16 C11 N12 C79 165.4(6)
C78 N10 C13 O13 -7.4(11)
C11 N10 C13 O13 -175.4(6)
C78 N10 C13 N15 172.3(6)
C11 N10 C13 N15 4.3(8)
C11 N12 C14 O14 172.9(7)
C79 N12 C14 O14 9.3(11)
C11 N12 C14 N17 -5.3(8)
C79 N12 C14 N17 -168.9(6)
N17 C14 O14 Na1 176.2(5)
N12 C14 O14 Na1 -1.8(12)
O13 C13 N15 C18 15.6(11)
N10 C13 N15 C18 -164.1(6)
O13 C13 N15 C16 175.8(6)
N10 C13 N15 C16 -3.8(8)
C13 N15 C16 N17 113.5(7)
C18 N15 C16 N17 -85.9(8)
C13 N15 C16 C11 1.9(7)
C18 N15 C16 C11 162.4(6)
N12 C11 C16 N15 121.2(6)
N10 C11 C16 N15 0.6(6)
N12 C11 C16 N17 1.7(7)
N10 C11 C16 N17 -118.9(6)
O14 C14 N17 C19 -8.6(11)
N12 C14 N17 C19 169.6(6)
O14 C14 N17 C16 -171.7(7)
N12 C14 N17 C16 6.5(8)
N15 C16 N17 C14 -116.4(7)
C11 C16 N17 C14 -5.0(8)
N15 C16 N17 C19 80.4(8)
C11 C16 N17 C19 -168.2(6)
C13 N15 C18 N20 -115.7(7)
C16 N15 C18 N20 86.0(8)
C14 N17 C19 N22 118.8(7)
C16 N17 C19 N22 -80.0(8)
N15 C18 N20 C23 112.0(8)
N15 C18 N20 C21 -82.4(9)
C23 N20 C21 N22 -112.6(7)
C18 N20 C21 N22 80.7(8)
C23 N20 C21 C26 -2.8(7)
C18 N20 C21 C26 -169.5(6)
N17 C19 N22 C24 -113.1(7)
N17 C19 N22 C21 86.3(8)
N20 C21 N22 C24 112.3(7)
C26 C21 N22 C24 2.3(8)
N20 C21 N22 C19 -85.4(8)
C26 C21 N22 C19 164.5(6)
C21 N20 C23 O23 -174.4(7)
C18 N20 C23 O23 -7.5(11)
C21 N20 C23 N25 1.7(8)
C18 N20 C23 N25 168.6(6)
C19 N22 C24 O24 12.4(12)
C21 N22 C24 O24 175.0(7)
C19 N22 C24 N27 -166.1(6)
C21 N22 C24 N27 -3.5(8)
O23 C23 N25 C28 -0.9(11)
N20 C23 N25 C28 -177.0(6)
O23 C23 N25 C26 176.3(7)
N20 C23 N25 C26 0.2(8)
C23 N25 C26 N27 110.5(7)
C28 N25 C26 N27 -72.4(8)
C23 N25 C26 C21 -1.8(7)
C28 N25 C26 C21 175.3(6)
N20 C21 C26 N27 -117.3(6)
N22 C21 C26 N27 -0.2(7)
N20 C21 C26 N25 2.6(7)
N22 C21 C26 N25 119.7(6)
O24 C24 N27 C26 -175.2(7)
N22 C24 N27 C26 3.3(8)
O24 C24 N27 C29 -12.3(11)
N22 C24 N27 C29 166.3(7)
N25 C26 N27 C24 -113.5(7)
C21 C26 N27 C24 -1.8(8)
N25 C26 N27 C29 83.9(8)
C21 C26 N27 C29 -164.5(7)
C23 N25 C28 N30 -104.1(8)
C26 N25 C28 N30 79.1(9)
C24 N27 C29 N32 106.4(8)
C26 N27 C29 N32 -92.6(8)
N25 C28 N30 C33 111.9(8)
N25 C28 N30 C31 -91.3(8)
C33 N30 C31 N32 -115.4(7)
C28 N30 C31 N32 86.0(9)
C33 N30 C31 C36 -4.4(7)
C28 N30 C31 C36 -163.0(6)
N27 C29 N32 C34 -109.6(7)
N27 C29 N32 C31 81.9(8)
N30 C31 N32 C34 114.6(7)
C36 C31 N32 C34 2.9(8)
N30 C31 N32 C29 -75.8(9)
C36 C31 N32 C29 172.6(6)
C31 N30 C33 O33 -172.4(7)
C28 N30 C33 O33 -13.2(11)
C31 N30 C33 N35 7.2(8)
C28 N30 C33 N35 166.3(6)
C29 N32 C34 O34 4.7(11)
C31 N32 C34 O34 174.1(7)
C29 N32 C34 N37 -174.5(6)
C31 N32 C34 N37 -5.1(8)
O33 C33 N35 C36 172.5(7)
N30 C33 N35 C36 -7.1(8)
O33 C33 N35 C38 14.3(12)
N30 C33 N35 C38 -165.2(7)
C33 N35 C36 N37 116.5(7)
C38 N35 C36 N37 -85.3(9)
C33 N35 C36 C31 4.2(8)
C38 N35 C36 C31 162.3(7)
N30 C31 C36 N37 -119.1(6)
N32 C31 C36 N37 0.2(7)
N30 C31 C36 N35 0.2(7)
N32 C31 C36 N35 119.5(6)
O34 C34 N37 C39 -6.1(11)
N32 C34 N37 C39 173.1(6)
O34 C34 N37 C36 -174.1(7)
N32 C34 N37 C36 5.2(8)
N35 C36 N37 C34 -115.1(7)
C31 C36 N37 C34 -3.3(8)
N35 C36 N37 C39 77.2(9)
C31 C36 N37 C39 -171.0(6)
C33 N35 C38 N40 -115.4(8)
C36 N35 C38 N40 88.7(9)
C34 N37 C39 N42 112.6(8)
C36 N37 C39 N42 -81.0(9)
N35 C38 N40 C43 107.6(8)
N35 C38 N40 C41 -79.1(9)
C43 N40 C41 N42 -109.5(8)
C38 N40 C41 N42 76.5(9)
C43 N40 C41 C46 2.6(8)
C38 N40 C41 C46 -171.3(7)
N37 C39 N42 C44 -118.0(7)
N37 C39 N42 C41 90.5(8)
N40 C41 N42 C44 120.1(8)
C46 C41 N42 C44 6.8(7)
N40 C41 N42 C39 -86.1(9)
C46 C41 N42 C39 160.6(6)
C38 N40 C43 O43 -2.9(12)
C41 N40 C43 O43 -177.0(7)
C38 N40 C43 N45 178.0(7)
C41 N40 C43 N45 3.9(8)
C39 N42 C44 O44 20.4(10)
C41 N42 C44 O44 174.5(6)
C39 N42 C44 N47 -157.9(6)
C41 N42 C44 N47 -3.9(8)
O43 C43 N45 C48 15.4(12)
N40 C43 N45 C48 -165.5(7)
O43 C43 N45 C46 171.5(7)
N40 C43 N45 C46 -9.4(8)
C43 N45 C46 N47 122.4(8)
C48 N45 C46 N47 -81.4(9)
C43 N45 C46 C41 10.5(8)
C48 N45 C46 C41 166.7(7)
N42 C41 C46 N47 -6.9(7)
N40 C41 C46 N47 -126.9(6)
N42 C41 C46 N45 112.4(6)
N40 C41 C46 N45 -7.5(7)
O44 C44 N47 C49 -3.9(11)
N42 C44 N47 C49 174.4(6)
O44 C44 N47 C46 -179.5(7)
N42 C44 N47 C46 -1.1(8)
N45 C46 N47 C44 -105.6(8)
C41 C46 N47 C44 5.2(8)
N45 C46 N47 C49 79.0(9)
C41 C46 N47 C49 -170.3(6)
C43 N45 C48 N50 -118.2(9)
C46 N45 C48 N50 87.9(10)
C44 N47 C49 N52 102.2(8)
C46 N47 C49 N52 -82.8(9)
N45 C48 N50 C53 114.5(9)
N45 C48 N50 C51 -86.4(10)
C53 N50 C51 N52 -119.5(8)
C48 N50 C51 N52 79.5(10)
C53 N50 C51 C56 -7.8(9)
C48 N50 C51 C56 -168.8(7)
N47 C49 N52 C54 -109.6(9)
N47 C49 N52 C51 86.0(10)
N50 C51 N52 C54 112.1(8)
C56 C51 N52 C54 0.2(10)
N50 C51 N52 C49 -82.0(10)
C56 C51 N52 C49 166.1(8)
C48 N50 C53 O53 -10.4(14)
C51 N50 C53 O53 -171.4(8)
C48 N50 C53 N55 168.4(8)
C51 N50 C53 N55 7.4(9)
C49 N52 C54 O54 5.1(13)
C51 N52 C54 O54 171.3(8)
C49 N52 C54 N57 -171.0(7)
C51 N52 C54 N57 -4.9(10)
O53 C53 N55 C58 9.5(13)
N50 C53 N55 C58 -169.4(7)
O53 C53 N55 C56 175.1(8)
N50 C53 N55 C56 -3.7(9)
C53 N55 C56 N57 109.3(9)
C58 N55 C56 N57 -84.6(9)
C53 N55 C56 C51 -1.0(8)
C58 N55 C56 C51 165.0(7)
N50 C51 C56 N55 5.0(8)
N52 C51 C56 N55 124.0(7)
N50 C51 C56 N57 -114.8(7)
N52 C51 C56 N57 4.1(9)
O54 C54 N57 C59 -6.4(12)
N52 C54 N57 C59 169.9(7)
O54 C54 N57 C56 -168.2(8)
N52 C54 N57 C56 8.0(10)
N55 C56 N57 C54 -117.8(8)
C51 C56 N57 C54 -7.4(10)
N55 C56 N57 C59 80.8(11)
C51 C56 N57 C59 -168.9(7)
C53 N55 C58 N60 -108.8(9)
C56 N55 C58 N60 86.7(9)
C54 N57 C59 N62 118.6(8)
C56 N57 C59 N62 -81.5(10)
N55 C58 N60 C63 108.7(9)
N55 C58 N60 C61 -81.6(10)
C63 N60 C61 N62 -111.7(7)
C58 N60 C61 N62 77.5(9)
C63 N60 C61 C66 1.7(8)
C58 N60 C61 C66 -169.0(6)
N60 C61 N62 C64 116.2(7)
C66 C61 N62 C64 3.2(8)
N60 C61 N62 C59 -82.7(9)
C66 C61 N62 C59 164.4(7)
N57 C59 N62 C64 -115.0(8)
N57 C59 N62 C61 85.6(9)
C61 N60 C63 O63 -178.3(7)
C58 N60 C63 O63 -7.7(12)
C61 N60 C63 N65 -0.3(8)
C58 N60 C63 N65 170.3(6)
C61 N62 C64 O64 174.9(7)
C59 N62 C64 O64 13.2(11)
C61 N62 C64 N67 -4.2(8)
C59 N62 C64 N67 -165.9(7)
N67 C64 O64 Na2 9.6(13)
N62 C64 O64 Na2 -169.3(6)
O63 C63 N65 C68 2.9(11)
N60 C63 N65 C68 -175.2(6)
O63 C63 N65 C66 176.7(7)
N60 C63 N65 C66 -1.4(8)
C63 N65 C66 N67 113.6(7)
C68 N65 C66 N67 -72.5(8)
C63 N65 C66 C61 2.3(8)
C68 N65 C66 C61 176.2(6)
N62 C61 C66 N67 -1.1(7)
N60 C61 C66 N67 -122.1(6)
N62 C61 C66 N65 118.8(6)
N60 C61 C66 N65 -2.3(7)
O64 C64 N67 C69 -12.3(11)
N62 C64 N67 C69 166.7(6)
O64 C64 N67 C66 -175.6(7)
N62 C64 N67 C66 3.5(8)
N65 C66 N67 C64 -112.6(7)
C61 C66 N67 C64 -1.4(8)
N65 C66 N67 C69 84.3(8)
C61 C66 N67 C69 -164.6(6)
C63 N65 C68 N70 -108.4(7)
C66 N65 C68 N70 78.4(8)
C64 N67 C69 N72 105.8(7)
C66 N67 C69 N72 -92.5(8)
N65 C68 N70 C73 110.6(7)
N65 C68 N70 C71 -91.9(8)
C73 N70 C71 N72 -115.5(6)
C68 N70 C71 N72 85.3(8)
C73 N70 C71 C76 -5.0(7)
C68 N70 C71 C76 -164.2(6)
N67 C69 N72 C74 -105.8(7)
N67 C69 N72 C71 81.3(8)
N70 C71 N72 C74 112.6(6)
C76 C71 N72 C74 1.7(7)
N70 C71 N72 C69 -73.8(8)
C76 C71 N72 C69 175.3(6)
C68 N70 C73 O73 -13.9(10)
C71 N70 C73 O73 -173.7(6)
C68 N70 C73 N75 167.1(6)
C71 N70 C73 N75 7.3(7)
C69 N72 C74 O74 4.2(10)
C71 N72 C74 O74 177.6(6)
C69 N72 C74 N77 -175.3(6)
C71 N72 C74 N77 -1.9(7)
N72 C74 O74 Na1 -170.8(4)
N77 C74 O74 Na1 8.6(10)
N72 C74 O74 Na2 11.3(10)
N77 C74 O74 Na2 -169.4(4)
O73 C73 N75 C78 11.6(10)
N70 C73 N75 C78 -169.4(6)
O73 C73 N75 C76 174.4(6)
N70 C73 N75 C76 -6.5(7)
C73 N75 C76 N77 116.0(6)
C78 N75 C76 N77 -81.7(8)
C73 N75 C76 C71 3.3(7)
C78 N75 C76 C71 165.6(6)
N70 C71 C76 N75 0.9(6)
N72 C71 C76 N75 119.3(5)
N70 C71 C76 N77 -119.3(5)
N72 C71 C76 N77 -0.8(6)
O74 C74 N77 C79 -9.4(10)
N72 C74 N77 C79 170.0(6)
O74 C74 N77 C76 -178.2(6)
N72 C74 N77 C76 1.3(7)
N75 C76 N77 C74 -113.5(6)
C71 C76 N77 C74 -0.2(7)
N75 C76 N77 C79 77.4(8)
C71 C76 N77 C79 -169.3(5)
C73 N75 C78 N10 -112.3(7)
C76 N75 C78 N10 87.2(8)
C13 N10 C78 N75 111.9(7)
C11 N10 C78 N75 -81.4(8)
C74 N77 C79 N12 107.4(7)
C76 N77 C79 N12 -84.8(7)
C14 N12 C79 N77 -108.6(7)
C11 N12 C79 N77 89.6(8)
C2A N1A C5A C7A -50.1(11)
C3A N1A C5A C7A 78.5(15)
C1A N1A C5A C7A -160.3(11)
C2A N1A C5A C6A 177.9(9)
C3A N1A C5A C6A -53.6(16)
C1A N1A C5A C6A 67.6(13)
C7A C5A C6A C8A -54.1(11)
N1A C5A C6A C8A 80.2(11)
C7A C5A C6A C9A 63.9(10)
N1A C5A C6A C9A -161.9(8)
C6A C5A C7A C10A 55.4(11)
N1A C5A C7A C10A -78.4(11)
C6A C5A C7A C11A -63.0(10)
N1A C5A C7A C11A 163.2(8)
C9A C6A C8A C12A -60.7(12)
C5A C6A C8A C12A 56.0(12)
C8A C6A C9A C13A 59.3(12)
C5A C6A C9A C13A -60.2(11)
C5A C7A C10A C12A -59.0(12)
C11A C7A C10A C12A 58.7(12)
C5A C7A C11A C13A 58.7(12)
C10A C7A C11A C13A -60.9(12)
C6A C8A C12A C10A -58.9(11)
C6A C8A C12A C14A 61.7(11)
C7A C10A C12A C8A 60.4(11)
C7A C10A C12A C14A -57.9(12)
C7A C11A C13A C14A 62.3(12)
C7A C11A C13A C9A -58.7(11)
C6A C9A C13A C14A -61.5(11)
C6A C9A C13A C11A 59.9(11)
C11A C13A C14A C12A -59.3(11)
C9A C13A C14A C12A 62.8(11)
C8A C12A C14A C13A -62.1(11)
C10A C12A C14A C13A 57.1(11)
